data_7112069
loop_
_publ_author_name
'Thomas J. Williams'
'Alan J. Reay'
'Adrian C. Whitwood'
'Ian J. S. Fairlamb'

_publ_section_title
;
 A mild and selective Pd-mediated methodology for the synthesis of highly
 fluorescent 2-arylated tryptophans and tryptophan-containing peptides: a
 catalytic role for Pd0 nanoparticles?
;
_journal_name_full Chem.Commun.
_journal_page_first 3052
_journal_paper_doi 10.1039/c3cc48481e
_journal_volume 50
_journal_year 2014
_chemical_absolute_configuration unk
_chemical_formula_moiety 'C21 H19 F3 N2 O3'
_chemical_formula_sum 'C21 H19 F3 N2 O3'
_chemical_formula_weight 404.38
_chemical_name_systematic
;
 ? 
;
_space_group_crystal_system monoclinic
_space_group_IT_number 4
_space_group_name_Hall 'P 2yb'
_space_group_name_H-M_alt 'P 1 21 1'
_symmetry_space_group_name_Hall 'P 2yb'
_symmetry_space_group_name_H-M 'P 1 21 1'
_atom_sites_solution_hydrogens geom
_atom_sites_solution_primary direct
_atom_sites_solution_secondary difmap
_audit_creation_date 2012-04-24
_audit_creation_method
;
  Olex2 1.1
  (compiled 2011.11.01 svn.r2039, GUI svn.r3906)
;
_cell_angle_alpha 90.00
_cell_angle_beta 98.900(3)
_cell_angle_gamma 90.00
_cell_formula_units_Z 4
_cell_length_a 8.7492(3)
_cell_length_b 9.0043(3)
_cell_length_c 24.1842(7)
_cell_measurement_reflns_used 5381
_cell_measurement_temperature 110.00(10)
_cell_measurement_theta_max 27.8109
_cell_measurement_theta_min 3.1089
_cell_volume 1882.30(11)
_computing_cell_refinement
;
CrysAlisPro, Agilent Technologies,
Version 1.171.35.21 (release 20-01-2012 CrysAlis171 .NET)
(compiled Jan 23 2012,18:06:46)
;
_computing_data_collection
;
CrysAlisPro, Agilent Technologies,
Version 1.171.35.21 (release 20-01-2012 CrysAlis171 .NET)
(compiled Jan 23 2012,18:06:46)
;
_computing_data_reduction
;
CrysAlisPro, Agilent Technologies,
Version 1.171.35.21 (release 20-01-2012 CrysAlis171 .NET)
(compiled Jan 23 2012,18:06:46)
;
_computing_molecular_graphics
;
O. V. Dolomanov, L. J. Bourhis, R. J. Gildea, J. A. K. Howard and H. Puschmann,
OLEX2: a complete structure solution, refinement and analysis program.
J. Appl. Cryst. (2009). 42, 339-341.
;
_computing_publication_material
;
O. V. Dolomanov, L. J. Bourhis, R. J. Gildea, J. A. K. Howard and H. Puschmann,
OLEX2: a complete structure solution, refinement and analysis program.
J. Appl. Cryst. (2009). 42, 339-341.
;
_computing_structure_refinement
;
XL, G.M. Sheldrick, Acta Cryst.
(2008). A64, 112-122
;
_computing_structure_solution
;
XS, G.M. Sheldrick, Acta Cryst.
(2008). A64, 112-122
;
_diffrn_ambient_temperature 110.00(10)
_diffrn_detector_area_resol_mean 16.1450
_diffrn_measured_fraction_theta_full 0.996
_diffrn_measured_fraction_theta_max 0.996
_diffrn_measurement_details
;
  1 omega  -97.00  -61.00   1.0000   70.0000
omega____ theta____ kappa____ phi______ frames
    -      -21.7365 -178.0000   60.0000 36

  2 omega  -78.00  -51.00   1.0000   70.0000
omega____ theta____ kappa____ phi______ frames
    -      -21.7365 -178.0000 -120.0000 27

  3 omega  -30.00   96.00   1.0000   70.0000
omega____ theta____ kappa____ phi______ frames
    -       22.8303    0.0000 -150.0000 126

  4 omega   35.00   77.00   1.0000   70.0000
omega____ theta____ kappa____ phi______ frames
    -       22.8303 -141.0000  -29.0000 42

  5 omega  -43.00    9.00   1.0000   70.0000
omega____ theta____ kappa____ phi______ frames
    -      -21.7365   57.0000   90.0000 52

  6 omega  -92.00    8.00   1.0000   70.0000
omega____ theta____ kappa____ phi______ frames
    -      -21.7365  -77.0000  -30.0000 100
;
_diffrn_measurement_device_type 'SuperNova, Single source at offset), Eos'
_diffrn_measurement_method '\w scans'
_diffrn_orient_matrix_UB_11 -0.0097380000
_diffrn_orient_matrix_UB_12 0.0026536000
_diffrn_orient_matrix_UB_13 -0.0296944000
_diffrn_orient_matrix_UB_21 -0.0294622000
_diffrn_orient_matrix_UB_22 0.0732094000
_diffrn_orient_matrix_UB_23 0.0005393000
_diffrn_orient_matrix_UB_31 0.0759031000
_diffrn_orient_matrix_UB_32 0.0287956000
_diffrn_orient_matrix_UB_33 0.0013631000
_diffrn_radiation_monochromator mirror
_diffrn_radiation_type 'Mo K\a'
_diffrn_radiation_wavelength 0.7107
_diffrn_reflns_av_R_equivalents 0.0306
_diffrn_reflns_av_unetI/netI 0.0489
_diffrn_reflns_limit_h_max 11
_diffrn_reflns_limit_h_min -11
_diffrn_reflns_limit_k_max 11
_diffrn_reflns_limit_k_min -11
_diffrn_reflns_limit_l_max 31
_diffrn_reflns_limit_l_min -31
_diffrn_reflns_number 14377
_diffrn_reflns_theta_full 27.87
_diffrn_reflns_theta_max 27.87
_diffrn_reflns_theta_min 3.12
_diffrn_source 'SuperNova (Mo) X-ray Source'
_exptl_absorpt_coefficient_mu 0.116
_exptl_absorpt_correction_T_max 0.996
_exptl_absorpt_correction_T_min 0.963
_exptl_absorpt_correction_type analytical
_exptl_absorpt_process_details
;
CrysAlisPro, Agilent Technologies,
Version 1.171.35.21 (release 20-01-2012 CrysAlis171 .NET)
(compiled Jan 23 2012,18:06:46)
Analytical numeric absorption correction using a multifaceted crystal
            model based on expressions derived by R.C. Clark & J.S. Reid.
(Clark, R. C. & Reid, J. S. (1995). Acta Cryst. A51, 887-897)
;
_exptl_crystal_colour 'clear colourless'
_exptl_crystal_colour_lustre clear
_exptl_crystal_colour_primary colourless
_exptl_crystal_density_diffrn 1.427
_exptl_crystal_density_method 'not measured'
_exptl_crystal_description needle
_exptl_crystal_F_000 840
_exptl_crystal_size_max 0.3796
_exptl_crystal_size_mid 0.1807
_exptl_crystal_size_min 0.0328
_refine_diff_density_max 0.262
_refine_diff_density_min -0.294
_refine_diff_density_rms 0.049
_refine_ls_abs_structure_details 'Flack H D (1983), Acta Cryst. A39, 876-881'
_refine_ls_abs_structure_Flack -0.4(6)
_refine_ls_extinction_method none
_refine_ls_goodness_of_fit_ref 1.064
_refine_ls_hydrogen_treatment mixed
_refine_ls_matrix_type full
_refine_ls_number_parameters 535
_refine_ls_number_reflns 8188
_refine_ls_number_restraints 1
_refine_ls_restrained_S_all 1.063
_refine_ls_R_factor_all 0.0572
_refine_ls_R_factor_gt 0.0480
_refine_ls_shift/su_max 0.000
_refine_ls_shift/su_mean 0.000
_refine_ls_structure_factor_coef Fsqd
_refine_ls_weighting_details 'calc w=1/[\s^2^(Fo^2^)+(0.0442P)^2^+0.5706P] where P=(Fo^2^+2Fc^2^)/3'
_refine_ls_weighting_scheme calc
_refine_ls_wR_factor_gt 0.1077
_refine_ls_wR_factor_ref 0.1135
_reflns_number_gt 7201
_reflns_number_total 8188
_reflns_threshold_expression >2sigma(I)
_cod_data_source_file c3cc48481e2.cif
_cod_data_source_block ijsf1201
_cod_original_cell_volume 1882.30(10)
_cod_database_code 7112069
_chemical_oxdiff_formula 'C21 H19 F3 N2 O3'
_chemical_oxdiff_usercomment 'Toms TJW/5/143/450/1'
_reflns_odcompleteness_completeness 99.65
_reflns_odcompleteness_iscentric 1
_reflns_odcompleteness_theta 27.82

loop_
_space_group_symop_id
_space_group_symop_operation_xyz
1 'x, y, z'
2 '-x, y+1/2, -z'

loop_
_atom_site_label
_atom_site_type_symbol
_atom_site_fract_x
_atom_site_fract_y
_atom_site_fract_z
_atom_site_U_iso_or_equiv
_atom_site_adp_type
_atom_site_occupancy
_atom_site_symmetry_multiplicity
_atom_site_calc_flag
_atom_site_refinement_flags
C1 C 0.1628(2) 0.3711(3) 0.53527(10) 0.0220(5) Uani 1 1 d .
C2 C 0.0627(2) 0.2876(3) 0.48914(9) 0.0201(5) Uani 1 1 d .
H2 H -0.0385 0.2700 0.5006 0.024 Uiso 1 1 calc R
C3 C 0.1362(3) 0.1356(3) 0.47892(9) 0.0196(5) Uani 1 1 d .
H3A H 0.1630 0.0850 0.5145 0.023 Uiso 1 1 calc R
H3B H 0.0602 0.0753 0.4555 0.023 Uiso 1 1 calc R
C4 C 0.2785(2) 0.1482(3) 0.45141(9) 0.0184(5) Uani 1 1 d .
C5 C 0.2724(2) 0.1561(3) 0.39190(9) 0.0188(5) Uani 1 1 d .
C6 C 0.1541(3) 0.1410(3) 0.34624(9) 0.0226(5) Uani 1 1 d .
H6 H 0.0526 0.1247 0.3518 0.027 Uiso 1 1 calc R
C7 C 0.1908(3) 0.1508(3) 0.29254(10) 0.0259(5) Uani 1 1 d .
H7 H 0.1132 0.1394 0.2619 0.031 Uiso 1 1 calc R
C8 C 0.3425(3) 0.1774(3) 0.28374(10) 0.0271(6) Uani 1 1 d .
H8 H 0.3633 0.1850 0.2473 0.032 Uiso 1 1 calc R
C9 C 0.4620(3) 0.1926(3) 0.32778(9) 0.0247(5) Uani 1 1 d .
H9 H 0.5630 0.2097 0.3218 0.030 Uiso 1 1 calc R
C10 C 0.4251(2) 0.1814(3) 0.38186(9) 0.0191(5) Uani 1 1 d .
C11 C 0.4308(2) 0.1676(3) 0.47499(9) 0.0173(4) Uani 1 1 d .
C12 C 0.5091(2) 0.1706(3) 0.53346(9) 0.0179(4) Uani 1 1 d .
C13 C 0.6321(3) 0.2683(3) 0.54958(9) 0.0229(5) Uani 1 1 d .
H13 H 0.6633 0.3318 0.5231 0.028 Uiso 1 1 calc R
C14 C 0.7079(3) 0.2723(3) 0.60389(10) 0.0239(5) Uani 1 1 d .
H14 H 0.7889 0.3386 0.6139 0.029 Uiso 1 1 calc R
C15 C 0.6635(3) 0.1775(3) 0.64369(9) 0.0222(5) Uani 1 1 d .
C16 C 0.5426(3) 0.0775(3) 0.62865(9) 0.0241(5) Uani 1 1 d .
H16 H 0.5127 0.0138 0.6553 0.029 Uiso 1 1 calc R
C17 C 0.4673(3) 0.0733(3) 0.57391(9) 0.0226(5) Uani 1 1 d .
H17 H 0.3880 0.0052 0.5638 0.027 Uiso 1 1 calc R
C18 C 0.2592(3) 0.3801(4) 0.63124(11) 0.0378(7) Uani 1 1 d .
H18A H 0.3648 0.3762 0.6249 0.057 Uiso 1 1 calc R
H18B H 0.2498 0.3291 0.6654 0.057 Uiso 1 1 calc R
H18C H 0.2284 0.4818 0.6340 0.057 Uiso 1 1 calc R
C19 C -0.0834(3) 0.3729(3) 0.40043(10) 0.0226(5) Uani 1 1 d .
C20 C -0.0845(3) 0.4746(3) 0.35091(10) 0.0310(6) Uani 1 1 d .
H20A H -0.0148 0.5559 0.3611 0.047 Uiso 1 1 calc R
H20B H -0.1872 0.5122 0.3395 0.047 Uiso 1 1 calc R
H20C H -0.0521 0.4205 0.3205 0.047 Uiso 1 1 calc R
C21 C 0.7388(3) 0.1876(3) 0.70357(10) 0.0283(6) Uani 1 1 d .
F1 F 0.88076(17) 0.2472(2) 0.70945(6) 0.0412(4) Uani 1 1 d .
F2 F 0.65734(19) 0.2721(2) 0.73441(6) 0.0450(5) Uani 1 1 d .
F3 F 0.7543(2) 0.0553(2) 0.72878(7) 0.0469(5) Uani 1 1 d .
N1 N 0.0412(2) 0.3807(2) 0.44009(8) 0.0200(4) Uani 1 1 d .
H1 H 0.1119 0.4445 0.4361 0.024 Uiso 1 1 calc R
N2 N 0.5184(2) 0.1904(2) 0.43276(7) 0.0186(4) Uani 1 1 d .
H2A H 0.620(3) 0.198(3) 0.4372(10) 0.019(6) Uiso 1 1 d .
O1 O 0.1605(2) 0.3092(2) 0.58499(7) 0.0308(4) Uani 1 1 d .
O2 O 0.23705(19) 0.4804(2) 0.52751(7) 0.0303(4) Uani 1 1 d .
O3 O -0.19022(18) 0.2872(3) 0.40432(7) 0.0339(5) Uani 1 1 d .
C22 C 0.1505(2) 0.7248(3) 0.02831(9) 0.0197(5) Uani 1 1 d .
C23 C 0.0497(2) 0.6447(3) -0.01873(9) 0.0203(5) Uani 1 1 d .
H23 H -0.0530 0.6311 -0.0081 0.024 Uiso 1 1 calc R
C24 C 0.1167(2) 0.4893(3) -0.02893(9) 0.0205(5) Uani 1 1 d .
H24A H 0.1369 0.4367 0.0064 0.025 Uiso 1 1 calc R
H24B H 0.0396 0.4334 -0.0536 0.025 Uiso 1 1 calc R
C25 C 0.2637(2) 0.4947(3) -0.05416(9) 0.0173(4) Uani 1 1 d .
C26 C 0.2669(2) 0.4937(3) -0.11332(9) 0.0183(4) Uani 1 1 d .
C27 C 0.1535(3) 0.4778(3) -0.16087(9) 0.0214(5) Uani 1 1 d .
H27 H 0.0493 0.4720 -0.1573 0.026 Uiso 1 1 calc R
C28 C 0.1994(3) 0.4709(3) -0.21307(10) 0.0243(5) Uani 1 1 d .
H28 H 0.1252 0.4587 -0.2447 0.029 Uiso 1 1 calc R
C29 C 0.3566(3) 0.4819(3) -0.21907(10) 0.0244(5) Uani 1 1 d .
H29 H 0.3844 0.4771 -0.2546 0.029 Uiso 1 1 calc R
C30 C 0.4699(3) 0.4997(3) -0.17332(9) 0.0214(5) Uani 1 1 d .
H30 H 0.5735 0.5079 -0.1774 0.026 Uiso 1 1 calc R
C31 C 0.4238(2) 0.5052(3) -0.12056(9) 0.0180(5) Uani 1 1 d .
C32 C 0.4141(2) 0.5068(3) -0.02808(9) 0.0178(5) Uani 1 1 d .
C33 C 0.4830(2) 0.5069(3) 0.03150(9) 0.0178(5) Uani 1 1 d .
C34 C 0.6000(3) 0.6056(3) 0.05213(10) 0.0236(5) Uani 1 1 d .
H34 H 0.6335 0.6750 0.0281 0.028 Uiso 1 1 calc R
C35 C 0.6678(3) 0.6025(3) 0.10798(10) 0.0263(5) Uani 1 1 d .
H35 H 0.7457 0.6696 0.1213 0.032 Uiso 1 1 calc R
C36 C 0.6187(3) 0.4987(3) 0.14376(9) 0.0242(5) Uani 1 1 d .
C37 C 0.5028(3) 0.3987(3) 0.12434(10) 0.0235(5) Uani 1 1 d .
H37 H 0.4704 0.3293 0.1486 0.028 Uiso 1 1 calc R
C38 C 0.4347(3) 0.4024(3) 0.06833(9) 0.0214(5) Uani 1 1 d .
H38 H 0.3567 0.3352 0.0552 0.026 Uiso 1 1 calc R
C39 C 0.2413(3) 0.7287(3) 0.12502(10) 0.0336(6) Uani 1 1 d .
H39A H 0.2277 0.6775 0.1587 0.050 Uiso 1 1 calc R
H39B H 0.2123 0.8310 0.1278 0.050 Uiso 1 1 calc R
H39C H 0.3477 0.7228 0.1199 0.050 Uiso 1 1 calc R
C40 C -0.0848(3) 0.7312(3) -0.10948(10) 0.0228(5) Uani 1 1 d .
C41 C -0.0779(3) 0.8393(3) -0.15650(10) 0.0316(6) Uani 1 1 d .
H41A H -0.0343 0.9314 -0.1415 0.047 Uiso 1 1 calc R
H41B H -0.1805 0.8565 -0.1761 0.047 Uiso 1 1 calc R
H41C H -0.0146 0.7989 -0.1819 0.047 Uiso 1 1 calc R
C42 C 0.6867(3) 0.4952(3) 0.20451(10) 0.0316(6) Uani 1 1 d .
F4 F 0.8198(2) 0.5696(2) 0.21585(7) 0.0550(5) Uani 1 1 d .
F5 F 0.5953(2) 0.5546(4) 0.23679(7) 0.0842(9) Uani 1 1 d .
F6 F 0.7218(3) 0.3589(2) 0.22285(8) 0.0643(6) Uani 1 1 d .
N3 N 0.0344(2) 0.7404(2) -0.06716(8) 0.0213(4) Uani 1 1 d .
H3 H 0.1046 0.8063 -0.0691 0.026 Uiso 1 1 calc R
N4 N 0.5103(2) 0.5180(2) -0.06845(8) 0.0180(4) Uani 1 1 d .
H4 H 0.608(3) 0.514(3) -0.0604(9) 0.010(6) Uiso 1 1 d .
O4 O 0.1443(2) 0.6603(2) 0.07756(6) 0.0275(4) Uani 1 1 d .
O5 O 0.22726(18) 0.8335(2) 0.02171(7) 0.0258(4) Uani 1 1 d .
O6 O -0.19056(19) 0.6421(2) -0.10921(7) 0.0305(4) Uani 1 1 d .

loop_
_atom_site_aniso_label
_atom_site_aniso_U_11
_atom_site_aniso_U_22
_atom_site_aniso_U_33
_atom_site_aniso_U_23
_atom_site_aniso_U_13
_atom_site_aniso_U_12
C1 0.0175(10) 0.0241(13) 0.0251(12) -0.0022(10) 0.0052(9) 0.0029(10)
C2 0.0162(10) 0.0244(13) 0.0207(10) -0.0005(10) 0.0061(8) -0.0020(9)
C3 0.0192(10) 0.0199(13) 0.0200(10) 0.0009(9) 0.0040(8) -0.0033(9)
C4 0.0197(11) 0.0163(12) 0.0195(10) -0.0002(9) 0.0040(8) -0.0012(9)
C5 0.0207(11) 0.0151(12) 0.0209(11) -0.0015(9) 0.0042(8) 0.0011(9)
C6 0.0217(11) 0.0230(13) 0.0225(11) -0.0021(10) 0.0020(9) -0.0001(10)
C7 0.0273(12) 0.0290(15) 0.0194(11) -0.0030(10) -0.0025(9) 0.0027(11)
C8 0.0346(13) 0.0299(15) 0.0183(11) -0.0015(10) 0.0092(10) 0.0035(11)
C9 0.0237(11) 0.0284(14) 0.0232(11) -0.0011(10) 0.0079(9) 0.0054(10)
C10 0.0208(11) 0.0164(12) 0.0203(11) -0.0003(9) 0.0039(9) 0.0028(9)
C11 0.0193(10) 0.0136(11) 0.0201(10) 0.0006(9) 0.0065(8) 0.0003(9)
C12 0.0173(10) 0.0164(12) 0.0199(10) -0.0005(9) 0.0031(8) 0.0020(9)
C13 0.0249(11) 0.0199(13) 0.0238(12) 0.0055(10) 0.0033(9) -0.0020(10)
C14 0.0252(11) 0.0193(13) 0.0252(12) -0.0010(10) -0.0029(9) -0.0048(10)
C15 0.0266(12) 0.0190(12) 0.0201(11) 0.0000(10) 0.0011(9) 0.0040(10)
C16 0.0291(12) 0.0224(14) 0.0214(11) 0.0036(10) 0.0061(9) 0.0000(10)
C17 0.0243(11) 0.0201(13) 0.0235(12) 0.0012(10) 0.0039(9) -0.0034(10)
C18 0.0466(16) 0.0383(18) 0.0250(13) -0.0106(12) -0.0055(11) 0.0026(14)
C19 0.0193(11) 0.0270(14) 0.0230(11) -0.0027(10) 0.0080(9) 0.0028(10)
C20 0.0329(13) 0.0351(16) 0.0256(12) 0.0040(12) 0.0061(10) 0.0035(12)
C21 0.0326(13) 0.0266(15) 0.0239(12) 0.0013(11) -0.0011(10) 0.0063(12)
F1 0.0352(8) 0.0549(12) 0.0295(8) -0.0036(8) -0.0072(6) -0.0062(9)
F2 0.0519(10) 0.0575(13) 0.0254(8) -0.0109(8) 0.0055(7) 0.0143(9)
F3 0.0698(12) 0.0348(11) 0.0296(8) 0.0098(8) -0.0133(8) -0.0008(9)
N1 0.0165(9) 0.0215(11) 0.0226(10) 0.0016(8) 0.0049(7) -0.0024(8)
N2 0.0162(9) 0.0227(11) 0.0172(9) 0.0016(8) 0.0036(7) 0.0009(8)
O1 0.0363(10) 0.0349(12) 0.0200(8) -0.0031(8) 0.0011(7) -0.0024(8)
O2 0.0285(9) 0.0280(11) 0.0344(9) -0.0061(8) 0.0047(7) -0.0075(8)
O3 0.0189(8) 0.0506(13) 0.0317(9) 0.0076(9) 0.0028(7) -0.0080(8)
C22 0.0175(10) 0.0180(12) 0.0243(11) -0.0033(9) 0.0054(9) 0.0030(9)
C23 0.0179(10) 0.0224(13) 0.0216(11) -0.0026(10) 0.0063(9) -0.0004(9)
C24 0.0195(10) 0.0210(13) 0.0218(11) -0.0037(10) 0.0062(8) -0.0059(10)
C25 0.0201(10) 0.0126(11) 0.0197(10) -0.0019(9) 0.0049(8) -0.0008(9)
C26 0.0194(10) 0.0152(12) 0.0206(11) -0.0019(9) 0.0044(8) 0.0018(9)
C27 0.0191(11) 0.0203(13) 0.0245(11) -0.0021(10) 0.0023(9) -0.0006(10)
C28 0.0259(12) 0.0271(14) 0.0183(11) -0.0037(10) -0.0017(9) 0.0019(11)
C29 0.0282(12) 0.0287(14) 0.0167(11) -0.0009(10) 0.0045(9) 0.0027(11)
C30 0.0208(11) 0.0231(13) 0.0213(11) 0.0005(10) 0.0067(8) 0.0007(10)
C31 0.0182(10) 0.0165(12) 0.0193(10) 0.0003(9) 0.0032(8) 0.0011(9)
C32 0.0187(10) 0.0151(12) 0.0207(11) 0.0013(9) 0.0063(8) 0.0012(9)
C33 0.0206(10) 0.0149(12) 0.0177(10) -0.0006(9) 0.0024(8) 0.0045(9)
C34 0.0268(12) 0.0183(13) 0.0253(12) 0.0048(10) 0.0023(9) -0.0015(10)
C35 0.0275(12) 0.0228(14) 0.0266(12) 0.0000(10) -0.0024(10) -0.0034(11)
C36 0.0295(12) 0.0237(14) 0.0185(11) -0.0004(10) 0.0005(9) 0.0070(11)
C37 0.0298(12) 0.0209(13) 0.0209(11) 0.0026(10) 0.0069(9) 0.0001(10)
C38 0.0275(12) 0.0178(13) 0.0197(11) -0.0009(9) 0.0059(9) -0.0006(10)
C39 0.0420(15) 0.0351(17) 0.0210(12) -0.0053(11) -0.0037(10) -0.0008(13)
C40 0.0201(11) 0.0235(14) 0.0252(11) -0.0061(10) 0.0053(9) 0.0052(10)
C41 0.0363(14) 0.0306(16) 0.0264(13) -0.0014(11) 0.0005(10) 0.0002(12)
C42 0.0369(14) 0.0352(17) 0.0214(12) 0.0015(12) 0.0000(10) 0.0039(13)
F4 0.0626(12) 0.0658(15) 0.0300(9) 0.0053(9) -0.0138(8) -0.0197(11)
F5 0.0674(13) 0.162(3) 0.0225(9) -0.0155(12) 0.0045(8) 0.0471(15)
F6 0.1032(16) 0.0395(12) 0.0381(10) 0.0153(9) -0.0268(10) -0.0047(12)
N3 0.0170(9) 0.0240(12) 0.0232(9) -0.0006(8) 0.0037(7) -0.0028(8)
N4 0.0143(9) 0.0206(11) 0.0193(9) 0.0003(8) 0.0033(7) -0.0003(8)
O4 0.0327(9) 0.0284(10) 0.0208(8) -0.0023(7) 0.0021(7) -0.0031(8)
O5 0.0217(8) 0.0274(10) 0.0285(9) -0.0052(7) 0.0044(7) -0.0045(7)
O6 0.0200(8) 0.0336(11) 0.0370(10) -0.0028(9) 0.0019(7) -0.0033(8)

loop_
_atom_type_symbol
_atom_type_description
_atom_type_scat_dispersion_real
_atom_type_scat_dispersion_imag
_atom_type_scat_source
C C 0.0033 0.0016 'International Tables Vol C Tables 4.2.6.8 and 6.1.1.4'
H H 0.0000 0.0000 'International Tables Vol C Tables 4.2.6.8 and 6.1.1.4'
N N 0.0061 0.0033 'International Tables Vol C Tables 4.2.6.8 and 6.1.1.4'
O O 0.0106 0.0060 'International Tables Vol C Tables 4.2.6.8 and 6.1.1.4'
F F 0.0171 0.0103 'International Tables Vol C Tables 4.2.6.8 and 6.1.1.4'

loop_
_exptl_crystal_face_index_h
_exptl_crystal_face_index_k
_exptl_crystal_face_index_l
_exptl_crystal_face_perp_dist
_exptl_oxdiff_crystal_face_indexfrac_h
_exptl_oxdiff_crystal_face_indexfrac_k
_exptl_oxdiff_crystal_face_indexfrac_l
_exptl_oxdiff_crystal_face_x
_exptl_oxdiff_crystal_face_y
_exptl_oxdiff_crystal_face_z
0 0 -1 0.0164 -0.0000 -0.0000 -0.9999 0.0297 -0.0005 -0.0014
0 0 1 0.0164 0.0000 0.0000 0.9999 -0.0297 0.0005 0.0014
1 0 0 0.0867 1.0001 0.0001 -0.0001 -0.0097 -0.0295 0.0759
-1 0 0 0.0867 -1.0001 -0.0001 0.0001 0.0097 0.0295 -0.0759
0 -1 0 0.1938 0.0000 -1.0000 -0.0001 -0.0027 -0.0732 -0.0288
0 1 0 0.1858 -0.0000 1.0000 0.0001 0.0027 0.0732 0.0288
2 -1 0 0.1409 2.0001 -0.9999 -0.0003 -0.0221 -0.1321 0.1230

loop_
_geom_angle_atom_site_label_1
_geom_angle_atom_site_label_2
_geom_angle_atom_site_label_3
_geom_angle
O1 C1 C2 111.8(2)
O2 C1 C2 123.7(2)
O2 C1 O1 124.4(2)
C1 C2 H2 108.5
C1 C2 C3 110.54(19)
C3 C2 H2 108.5
N1 C2 C1 107.8(2)
N1 C2 H2 108.5
N1 C2 C3 112.80(17)
C2 C3 H3A 108.9
C2 C3 H3B 108.9
H3A C3 H3B 107.7
C4 C3 C2 113.39(19)
C4 C3 H3A 108.9
C4 C3 H3B 108.9
C5 C4 C3 122.9(2)
C11 C4 C3 129.8(2)
C11 C4 C5 107.03(18)
C6 C5 C4 134.1(2)
C6 C5 C10 118.95(19)
C10 C5 C4 106.93(19)
C5 C6 H6 120.6
C7 C6 C5 118.8(2)
C7 C6 H6 120.6
C6 C7 H7 119.5
C6 C7 C8 121.1(2)
C8 C7 H7 119.5
C7 C8 H8 119.2
C9 C8 C7 121.6(2)
C9 C8 H8 119.2
C8 C9 H9 121.4
C8 C9 C10 117.2(2)
C10 C9 H9 121.4
C9 C10 C5 122.3(2)
N2 C10 C5 107.61(18)
N2 C10 C9 130.1(2)
C4 C11 C12 132.57(19)
C4 C11 N2 108.91(18)
N2 C11 C12 118.50(19)
C13 C12 C11 120.2(2)
C13 C12 C17 118.1(2)
C17 C12 C11 121.7(2)
C12 C13 H13 119.4
C14 C13 C12 121.3(2)
C14 C13 H13 119.4
C13 C14 H14 120.0
C13 C14 C15 120.0(2)
C15 C14 H14 120.0
C14 C15 C16 120.0(2)
C14 C15 C21 120.3(2)
C16 C15 C21 119.6(2)
C15 C16 H16 120.1
C17 C16 C15 119.8(2)
C17 C16 H16 120.1
C12 C17 H17 119.6
C16 C17 C12 120.8(2)
C16 C17 H17 119.6
H18A C18 H18B 109.5
H18A C18 H18C 109.5
H18B C18 H18C 109.5
O1 C18 H18A 109.5
O1 C18 H18B 109.5
O1 C18 H18C 109.5
N1 C19 C20 116.2(2)
O3 C19 C20 122.2(2)
O3 C19 N1 121.6(2)
C19 C20 H20A 109.5
C19 C20 H20B 109.5
C19 C20 H20C 109.5
H20A C20 H20B 109.5
H20A C20 H20C 109.5
H20B C20 H20C 109.5
F1 C21 C15 112.9(2)
F1 C21 F2 106.1(2)
F2 C21 C15 112.2(2)
F3 C21 C15 112.7(2)
F3 C21 F1 106.4(2)
F3 C21 F2 106.0(2)
C2 N1 H1 118.4
C19 N1 C2 123.2(2)
C19 N1 H1 118.4
C10 N2 C11 109.49(18)
C10 N2 H2A 124.2(15)
C11 N2 H2A 125.8(15)
C1 O1 C18 115.0(2)
O4 C22 C23 111.4(2)
O5 C22 C23 123.9(2)
O5 C22 O4 124.7(2)
C22 C23 H23 108.3
C22 C23 C24 111.07(19)
C24 C23 H23 108.3
N3 C23 C22 107.2(2)
N3 C23 H23 108.3
N3 C23 C24 113.53(17)
C23 C24 H24A 108.8
C23 C24 H24B 108.8
H24A C24 H24B 107.7
C25 C24 C23 113.74(19)
C25 C24 H24A 108.8
C25 C24 H24B 108.8
C26 C25 C24 123.59(19)
C32 C25 C24 129.34(19)
C32 C25 C26 107.03(17)
C27 C26 C25 134.09(19)
C27 C26 C31 118.84(19)
C31 C26 C25 106.99(19)
C26 C27 H27 120.6
C28 C27 C26 118.9(2)
C28 C27 H27 120.6
C27 C28 H28 119.5
C27 C28 C29 121.1(2)
C29 C28 H28 119.5
C28 C29 H29 119.4
C30 C29 C28 121.2(2)
C30 C29 H29 119.4
C29 C30 H30 121.1
C29 C30 C31 117.7(2)
C31 C30 H30 121.1
C30 C31 C26 122.2(2)
N4 C31 C26 107.50(18)
N4 C31 C30 130.3(2)
C25 C32 C33 131.84(19)
C25 C32 N4 108.97(19)
N4 C32 C33 119.17(19)
C34 C33 C32 121.2(2)
C34 C33 C38 118.6(2)
C38 C33 C32 120.2(2)
C33 C34 H34 119.5
C35 C34 C33 121.1(2)
C35 C34 H34 119.5
C34 C35 H35 120.2
C36 C35 C34 119.6(2)
C36 C35 H35 120.2
C35 C36 C42 120.8(2)
C37 C36 C35 120.6(2)
C37 C36 C42 118.6(2)
C36 C37 H37 120.2
C36 C37 C38 119.7(2)
C38 C37 H37 120.2
C33 C38 H38 119.8
C37 C38 C33 120.5(2)
C37 C38 H38 119.8
H39A C39 H39B 109.5
H39A C39 H39C 109.5
H39B C39 H39C 109.5
O4 C39 H39A 109.5
O4 C39 H39B 109.5
O4 C39 H39C 109.5
N3 C40 C41 114.7(2)
O6 C40 C41 123.1(2)
O6 C40 N3 122.2(2)
C40 C41 H41A 109.5
C40 C41 H41B 109.5
C40 C41 H41C 109.5
H41A C41 H41B 109.5
H41A C41 H41C 109.5
H41B C41 H41C 109.5
F4 C42 C36 113.1(2)
F5 C42 C36 112.8(2)
F5 C42 F4 105.4(3)
F5 C42 F6 108.0(3)
F6 C42 C36 112.6(2)
F6 C42 F4 104.3(2)
C23 N3 H3 118.5
C40 N3 C23 122.9(2)
C40 N3 H3 118.5
C31 N4 C32 109.40(18)
C31 N4 H4 126.9(15)
C32 N4 H4 122.4(15)
C22 O4 C39 114.9(2)

loop_
_geom_bond_atom_site_label_1
_geom_bond_atom_site_label_2
_geom_bond_distance
C1 C2 1.508(3)
C1 O1 1.329(3)
C1 O2 1.210(3)
C2 H2 0.9800
C2 C3 1.548(3)
C2 N1 1.441(3)
C3 H3A 0.9700
C3 H3B 0.9700
C3 C4 1.505(3)
C4 C5 1.434(3)
C4 C11 1.377(3)
C5 C6 1.398(3)
C5 C10 1.413(3)
C6 H6 0.9300
C6 C7 1.388(3)
C7 H7 0.9300
C7 C8 1.397(3)
C8 H8 0.9300
C8 C9 1.379(3)
C9 H9 0.9300
C9 C10 1.398(3)
C10 N2 1.370(3)
C11 C12 1.473(3)
C11 N2 1.384(2)
C12 C13 1.397(3)
C12 C17 1.403(3)
C13 H13 0.9300
C13 C14 1.377(3)
C14 H14 0.9300
C14 C15 1.386(3)
C15 C16 1.393(3)
C15 C21 1.498(3)
C16 H16 0.9300
C16 C17 1.385(3)
C17 H17 0.9300
C18 H18A 0.9600
C18 H18B 0.9600
C18 H18C 0.9600
C18 O1 1.451(3)
C19 C20 1.507(3)
C19 N1 1.338(3)
C19 O3 1.226(3)
C20 H20A 0.9600
C20 H20B 0.9600
C20 H20C 0.9600
C21 F1 1.340(3)
C21 F2 1.345(3)
C21 F3 1.335(3)
N1 H1 0.8600
N2 H2A 0.88(2)
C22 C23 1.511(3)
C22 O4 1.334(3)
C22 O5 1.211(3)
C23 H23 0.9800
C23 C24 1.551(3)
C23 N3 1.444(3)
C24 H24A 0.9700
C24 H24B 0.9700
C24 C25 1.507(3)
C25 C26 1.436(3)
C25 C32 1.373(3)
C26 C27 1.405(3)
C26 C31 1.414(3)
C27 H27 0.9300
C27 C28 1.384(3)
C28 H28 0.9300
C28 C29 1.409(3)
C29 H29 0.9300
C29 C30 1.376(3)
C30 H30 0.9300
C30 C31 1.397(3)
C31 N4 1.371(3)
C32 C33 1.473(3)
C32 N4 1.388(3)
C33 C34 1.389(3)
C33 C38 1.404(3)
C34 H34 0.9300
C34 C35 1.389(3)
C35 H35 0.9300
C35 C36 1.386(3)
C36 C37 1.383(3)
C36 C42 1.498(3)
C37 H37 0.9300
C37 C38 1.393(3)
C38 H38 0.9300
C39 H39A 0.9600
C39 H39B 0.9600
C39 H39C 0.9600
C39 O4 1.454(3)
C40 C41 1.505(4)
C40 N3 1.346(3)
C40 O6 1.225(3)
C41 H41A 0.9600
C41 H41B 0.9600
C41 H41C 0.9600
C42 F4 1.334(3)
C42 F5 1.315(3)
C42 F6 1.325(4)
N3 H3 0.8600
N4 H4 0.85(2)

loop_
_geom_torsion_atom_site_label_1
_geom_torsion_atom_site_label_2
_geom_torsion_atom_site_label_3
_geom_torsion_atom_site_label_4
_geom_torsion
C1 C2 C3 C4 -71.3(2)
C1 C2 N1 C19 -152.2(2)
C2 C1 O1 C18 177.6(2)
C2 C3 C4 C5 -86.2(3)
C2 C3 C4 C11 87.3(3)
C3 C2 N1 C19 85.5(2)
C3 C4 C5 C6 -7.3(4)
C3 C4 C5 C10 174.5(2)
C3 C4 C11 C12 5.8(5)
C3 C4 C11 N2 -173.0(2)
C4 C5 C6 C7 -177.8(3)
C4 C5 C10 C9 178.9(2)
C4 C5 C10 N2 -0.8(3)
C4 C11 C12 C13 -143.1(3)
C4 C11 C12 C17 39.2(4)
C4 C11 N2 C10 -1.9(3)
C5 C4 C11 C12 -179.9(2)
C5 C4 C11 N2 1.3(3)
C5 C6 C7 C8 -0.9(4)
C5 C10 N2 C11 1.6(3)
C6 C5 C10 C9 0.3(4)
C6 C5 C10 N2 -179.4(2)
C6 C7 C8 C9 1.0(4)
C7 C8 C9 C10 -0.4(4)
C8 C9 C10 C5 -0.3(4)
C8 C9 C10 N2 179.4(3)
C9 C10 N2 C11 -178.0(3)
C10 C5 C6 C7 0.3(4)
C11 C4 C5 C6 178.0(3)
C11 C4 C5 C10 -0.3(3)
C11 C12 C13 C14 -179.5(2)
C11 C12 C17 C16 179.8(2)
C12 C11 N2 C10 179.2(2)
C12 C13 C14 C15 0.5(4)
C13 C12 C17 C16 2.1(3)
C13 C14 C15 C16 0.4(4)
C13 C14 C15 C21 -176.3(2)
C14 C15 C16 C17 0.0(4)
C14 C15 C21 F1 -24.4(3)
C14 C15 C21 F2 95.4(3)
C14 C15 C21 F3 -145.0(2)
C15 C16 C17 C12 -1.2(4)
C16 C15 C21 F1 159.0(2)
C16 C15 C21 F2 -81.2(3)
C16 C15 C21 F3 38.4(3)
C17 C12 C13 C14 -1.7(4)
C20 C19 N1 C2 -177.8(2)
C21 C15 C16 C17 176.6(2)
N1 C2 C3 C4 49.4(3)
N2 C11 C12 C13 35.6(3)
N2 C11 C12 C17 -142.1(2)
O1 C1 C2 C3 -70.4(2)
O1 C1 C2 N1 165.95(18)
O2 C1 C2 C3 109.0(3)
O2 C1 C2 N1 -14.7(3)
O2 C1 O1 C18 -1.7(3)
O3 C19 N1 C2 2.0(4)
C22 C23 C24 C25 -70.1(2)
C22 C23 N3 C40 -156.4(2)
C23 C22 O4 C39 178.6(2)
C23 C24 C25 C26 -90.6(3)
C23 C24 C25 C32 86.7(3)
C24 C23 N3 C40 80.6(2)
C24 C25 C26 C27 -5.3(4)
C24 C25 C26 C31 177.9(2)
C24 C25 C32 C33 5.4(4)
C24 C25 C32 N4 -175.8(2)
C25 C26 C27 C28 -175.1(3)
C25 C26 C31 C30 176.6(2)
C25 C26 C31 N4 -2.0(3)
C25 C32 C33 C34 -137.6(3)
C25 C32 C33 C38 44.7(4)
C25 C32 N4 C31 -3.2(3)
C26 C25 C32 C33 -177.0(2)
C26 C25 C32 N4 1.9(3)
C26 C27 C28 C29 -1.0(4)
C26 C31 N4 C32 3.2(3)
C27 C26 C31 C30 -0.7(4)
C27 C26 C31 N4 -179.4(2)
C27 C28 C29 C30 0.1(4)
C28 C29 C30 C31 0.6(4)
C29 C30 C31 C26 -0.3(4)
C29 C30 C31 N4 178.1(3)
C30 C31 N4 C32 -175.3(3)
C31 C26 C27 C28 1.3(4)
C32 C25 C26 C27 176.8(3)
C32 C25 C26 C31 0.1(3)
C32 C33 C34 C35 -178.1(2)
C32 C33 C38 C37 177.9(2)
C33 C32 N4 C31 175.8(2)
C33 C34 C35 C36 0.4(4)
C34 C33 C38 C37 0.2(3)
C34 C35 C36 C37 -0.2(4)
C34 C35 C36 C42 -178.4(2)
C35 C36 C37 C38 0.0(4)
C35 C36 C42 F4 -16.9(4)
C35 C36 C42 F5 102.7(3)
C35 C36 C42 F6 -134.8(3)
C36 C37 C38 C33 0.0(3)
C37 C36 C42 F4 164.8(2)
C37 C36 C42 F5 -75.6(3)
C37 C36 C42 F6 47.0(3)
C38 C33 C34 C35 -0.4(3)
C41 C40 N3 C23 -179.0(2)
C42 C36 C37 C38 178.2(2)
N3 C23 C24 C25 50.8(3)
N4 C32 C33 C34 43.6(3)
N4 C32 C33 C38 -134.0(2)
O4 C22 C23 C24 -68.8(2)
O4 C22 C23 N3 166.62(17)
O5 C22 C23 C24 110.9(2)
O5 C22 C23 N3 -13.7(3)
O5 C22 O4 C39 -1.1(3)
O6 C40 N3 C23 1.4(3)
